data_4029574
loop_
_publ_author_name
'Berni, Emanuela'
'Dolain, Christel'
'Kauffmann, Brice'
'L\'eger, Jean-Michel'
'Zhan, Chuanlang'
'Huc, Ivan'

_publ_section_title
;
 Expanding the registry of aromatic amide foldamers: folding,
 photochemistry and assembly using diaza-anthracene units.
;
_journal_issue 7
_journal_name_full 'The Journal of organic chemistry'
_journal_page_first 2687
_journal_page_last 2694
_journal_paper_doi 10.1021/jo702602w
_journal_volume 73
_journal_year 2008
_chemical_formula_sum 'C21 H21 N3 O9'
_chemical_formula_weight 459.41
_chemical_name_systematic
; 
 ? 
;
_space_group_IT_number 14
_symmetry_cell_setting monoclinic
_symmetry_space_group_name_Hall '-P 2yn'
_symmetry_space_group_name_H-M 'P 1 21/n 1'
_atom_sites_solution_hydrogens geom
_atom_sites_solution_primary direct
_atom_sites_solution_secondary difmap
_audit_creation_method SHELXL-97
_cell_angle_alpha 90.00
_cell_angle_beta 97.0277(7)
_cell_angle_gamma 90.00
_cell_formula_units_Z 4
_cell_length_a 7.0804(10)
_cell_length_b 10.7575(2)
_cell_length_c 25.6538(4)
_cell_measurement_temperature 423(2)
_cell_volume 1939.3(3)
_computing_structure_refinement 'SHELXL-97 (Sheldrick, 1997)'
_computing_structure_solution 'SHELXS-97 (Sheldrick, 1990)'
_diffrn_ambient_temperature 423(2)
_diffrn_measured_fraction_theta_full 0.992
_diffrn_measured_fraction_theta_max 0.992
_diffrn_radiation_monochromator graphite
_diffrn_radiation_source 'fine-focus sealed tube'
_diffrn_radiation_type MoK\a
_diffrn_radiation_wavelength 0.71073
_diffrn_reflns_av_R_equivalents 0.0271
_diffrn_reflns_av_sigmaI/netI 0.0289
_diffrn_reflns_limit_h_max 8
_diffrn_reflns_limit_h_min -8
_diffrn_reflns_limit_k_max 13
_diffrn_reflns_limit_k_min -13
_diffrn_reflns_limit_l_max 32
_diffrn_reflns_limit_l_min -32
_diffrn_reflns_number 13417
_diffrn_reflns_theta_full 26.37
_diffrn_reflns_theta_max 26.37
_diffrn_reflns_theta_min 3.06
_exptl_absorpt_coefficient_mu 0.125
_exptl_absorpt_correction_T_max 0.9876
_exptl_absorpt_correction_T_min 0.9754
_exptl_crystal_density_diffrn 1.573
_exptl_crystal_density_method 'not measured'
_exptl_crystal_F_000 960
_exptl_crystal_size_max 0.20
_exptl_crystal_size_mid 0.15
_exptl_crystal_size_min 0.10
_refine_diff_density_max 0.275
_refine_diff_density_min -0.215
_refine_diff_density_rms 0.045
_refine_ls_extinction_coef 0.000(3)
_refine_ls_extinction_expression Fc^*^=kFc[1+0.001xFc^2^\l^3^/sin(2\q)]^-1/4^
_refine_ls_extinction_method SHELXL
_refine_ls_goodness_of_fit_ref 1.060
_refine_ls_hydrogen_treatment mixed
_refine_ls_matrix_type full
_refine_ls_number_parameters 284
_refine_ls_number_reflns 3932
_refine_ls_number_restraints 0
_refine_ls_restrained_S_all 1.060
_refine_ls_R_factor_all 0.0500
_refine_ls_R_factor_gt 0.0396
_refine_ls_shift/su_max 0.538
_refine_ls_shift/su_mean 0.002
_refine_ls_structure_factor_coef Fsqd
_refine_ls_weighting_details 'calc w=1/[\s^2^(Fo^2^)+(0.0632P)^2^+0.4954P] where P=(Fo^2^+2Fc^2^)/3'
_refine_ls_weighting_scheme calc
_refine_ls_wR_factor_gt 0.1096
_refine_ls_wR_factor_ref 0.1162
_reflns_number_gt 3251
_reflns_number_total 3932
_reflns_threshold_expression >2sigma(I)
_cod_data_source_file jo702602w-file001.cif
_cod_data_source_block cz24
_cod_original_sg_symbol_H-M P21/n
_cod_database_code 4029574

loop_
_symmetry_equiv_pos_as_xyz
'x, y, z'
'-x+1/2, y+1/2, -z+1/2'
'-x, -y, -z'
'x-1/2, -y-1/2, z-1/2'

loop_
_atom_site_label
_atom_site_type_symbol
_atom_site_fract_x
_atom_site_fract_y
_atom_site_fract_z
_atom_site_U_iso_or_equiv
_atom_site_adp_type
_atom_site_occupancy
_atom_site_symmetry_multiplicity
_atom_site_calc_flag
_atom_site_refinement_flags
N1 N 0.23305(14) -0.21990(9) 0.49614(4) 0.0170(2) Uani 1 1 d .
C2 C 0.16231(17) -0.22640(12) 0.44636(5) 0.0170(3) Uani 1 1 d .
C3 C 0.11958(18) -0.12422(12) 0.41175(5) 0.0188(3) Uani 1 1 d .
H3 H 0.0720 -0.1367 0.3767 0.023 Uiso 1 1 calc R
C4 C 0.15066(17) -0.00752(12) 0.43156(5) 0.0172(3) Uani 1 1 d .
C5 C 0.22786(17) 0.00747(12) 0.48557(5) 0.0165(3) Uani 1 1 d .
C6 C 0.26962(17) -0.10236(11) 0.51662(5) 0.0160(3) Uani 1 1 d .
C7 C 0.12388(18) -0.35301(12) 0.42211(5) 0.0199(3) Uani 1 1 d .
O8 O 0.08596(18) -0.36772(9) 0.37547(4) 0.0383(3) Uani 1 1 d .
O9 O 0.13678(14) -0.44525(8) 0.45683(4) 0.0245(2) Uani 1 1 d .
C10 C 0.1022(2) -0.56994(12) 0.43599(6) 0.0261(3) Uani 1 1 d .
H10A H 0.0244 -0.5654 0.4027 0.039 Uiso 1 1 calc R
H10B H 0.0382 -0.6181 0.4600 0.039 Uiso 1 1 calc R
H10C H 0.2214 -0.6087 0.4315 0.039 Uiso 1 1 calc R
O11 O 0.11601(13) 0.09974(8) 0.40485(3) 0.0216(2) Uani 1 1 d .
C12 C 0.0467(2) 0.09101(13) 0.34980(5) 0.0261(3) Uani 1 1 d .
H12A H 0.0275 0.1730 0.3354 0.039 Uiso 1 1 calc R
H12B H -0.0717 0.0465 0.3455 0.039 Uiso 1 1 calc R
H12C H 0.1382 0.0477 0.3318 0.039 Uiso 1 1 calc R
C13 C 0.26312(18) 0.12427(11) 0.50776(5) 0.0174(3) Uani 1 1 d .
H13 H 0.2351 0.1951 0.4875 0.021 Uiso 1 1 calc R
C14 C 0.33984(17) 0.13572(11) 0.55992(5) 0.0165(3) Uani 1 1 d .
C15 C 0.38776(17) 0.02729(11) 0.59135(5) 0.0159(3) Uani 1 1 d .
C16 C 0.35184(17) -0.09194(11) 0.56945(5) 0.0167(3) Uani 1 1 d .
C17 C 0.4044(2) -0.20667(12) 0.60122(5) 0.0228(3) Uani 1 1 d .
H17A H 0.4866 -0.1845 0.6324 0.034 Uiso 1 1 calc R
H17B H 0.4692 -0.2638 0.5808 0.034 Uiso 1 1 calc R
H17C H 0.2912 -0.2451 0.6108 0.034 Uiso 1 1 calc R
C18 C 0.37419(18) 0.25509(11) 0.58417(5) 0.0180(3) Uani 1 1 d .
C19 C 0.45159(18) 0.26137(11) 0.63540(5) 0.0197(3) Uani 1 1 d .
H19 H 0.4720 0.3375 0.6523 0.024 Uiso 1 1 calc R
C20 C 0.50019(17) 0.14826(11) 0.66216(5) 0.0173(3) Uani 1 1 d .
N21 N 0.47105(15) 0.03605(9) 0.64281(4) 0.0171(2) Uani 1 1 d .
O22 O 0.32486(14) 0.35309(8) 0.55265(4) 0.0237(2) Uani 1 1 d .
C23 C 0.3716(2) 0.47435(12) 0.57390(6) 0.0263(3) Uani 1 1 d .
H23A H 0.3299 0.5364 0.5482 0.039 Uiso 1 1 calc R
H23B H 0.5068 0.4806 0.5831 0.039 Uiso 1 1 calc R
H23C H 0.3092 0.4870 0.6047 0.039 Uiso 1 1 calc R
C24 C 0.59670(18) 0.16191(12) 0.71757(5) 0.0199(3) Uani 1 1 d .
O25 O 0.60061(16) 0.25863(9) 0.74139(4) 0.0324(3) Uani 1 1 d .
O26 O 0.68003(13) 0.05764(8) 0.73622(3) 0.0232(2) Uani 1 1 d .
C27 C 0.7736(2) 0.06438(14) 0.78957(5) 0.0300(3) Uani 1 1 d .
H27A H 0.8728 0.1257 0.7916 0.045 Uiso 1 1 calc R
H27B H 0.8276 -0.0152 0.7997 0.045 Uiso 1 1 calc R
H27C H 0.6826 0.0871 0.8127 0.045 Uiso 1 1 calc R
C28 C 0.6244(3) 0.15610(17) 0.24362(7) 0.0408(4) Uani 1 1 d .
H28A H 0.719(3) 0.210(2) 0.2570(8) 0.061 Uiso 1 1 d .
H28B H 0.553(3) 0.1402(18) 0.2733(9) 0.061 Uiso 1 1 d .
H28C H 0.543(3) 0.194(2) 0.2179(9) 0.061 Uiso 1 1 d .
C29 C 0.6913(2) 0.04012(17) 0.22420(7) 0.0375(4) Uani 1 1 d .
N30 N 0.7406(2) -0.05194(16) 0.20848(7) 0.0580(5) Uani 1 1 d .

loop_
_atom_site_aniso_label
_atom_site_aniso_U_11
_atom_site_aniso_U_22
_atom_site_aniso_U_33
_atom_site_aniso_U_23
_atom_site_aniso_U_13
_atom_site_aniso_U_12
N1 0.0183(5) 0.0161(5) 0.0169(5) -0.0020(4) 0.0024(4) 0.0001(4)
C2 0.0163(6) 0.0184(6) 0.0167(6) -0.0016(5) 0.0032(5) -0.0003(5)
C3 0.0179(6) 0.0237(7) 0.0147(6) -0.0015(5) 0.0018(5) -0.0010(5)
C4 0.0151(6) 0.0197(6) 0.0173(6) 0.0027(5) 0.0038(5) 0.0009(5)
C5 0.0147(6) 0.0186(6) 0.0164(6) 0.0000(5) 0.0035(5) 0.0003(5)
C6 0.0154(6) 0.0157(6) 0.0174(6) -0.0005(5) 0.0039(5) -0.0006(5)
C7 0.0202(7) 0.0199(7) 0.0195(6) -0.0013(5) 0.0018(5) -0.0002(5)
O8 0.0718(8) 0.0237(5) 0.0171(5) -0.0031(4) -0.0042(5) -0.0078(5)
O9 0.0381(6) 0.0153(5) 0.0192(5) -0.0019(4) 0.0005(4) -0.0002(4)
C10 0.0361(8) 0.0165(7) 0.0260(7) -0.0034(5) 0.0042(6) -0.0009(5)
O11 0.0302(5) 0.0191(5) 0.0150(5) 0.0030(3) 0.0001(4) 0.0007(4)
C12 0.0341(8) 0.0278(7) 0.0158(7) 0.0045(5) 0.0001(6) 0.0033(6)
C13 0.0183(6) 0.0160(6) 0.0182(6) 0.0026(5) 0.0033(5) 0.0012(5)
C14 0.0155(6) 0.0160(6) 0.0187(6) -0.0003(5) 0.0044(5) 0.0002(5)
C15 0.0149(6) 0.0177(6) 0.0154(6) -0.0004(5) 0.0033(5) 0.0001(5)
C16 0.0163(6) 0.0162(6) 0.0181(6) 0.0002(5) 0.0034(5) 0.0004(5)
C17 0.0328(8) 0.0166(6) 0.0176(6) -0.0012(5) -0.0024(5) -0.0007(5)
C18 0.0168(6) 0.0165(6) 0.0206(6) 0.0008(5) 0.0028(5) 0.0017(5)
C19 0.0225(7) 0.0144(6) 0.0218(6) -0.0033(5) 0.0015(5) -0.0007(5)
C20 0.0165(6) 0.0181(6) 0.0176(6) -0.0014(5) 0.0032(5) 0.0000(5)
N21 0.0179(5) 0.0179(5) 0.0156(5) -0.0016(4) 0.0023(4) 0.0000(4)
O22 0.0343(6) 0.0127(5) 0.0222(5) 0.0001(4) -0.0035(4) 0.0007(4)
C23 0.0347(8) 0.0145(7) 0.0281(7) -0.0011(5) -0.0028(6) 0.0007(5)
C24 0.0212(7) 0.0194(6) 0.0188(6) -0.0011(5) 0.0019(5) -0.0014(5)
O25 0.0513(7) 0.0213(5) 0.0218(5) -0.0059(4) -0.0069(4) 0.0026(4)
O26 0.0280(5) 0.0223(5) 0.0179(5) -0.0020(4) -0.0030(4) 0.0040(4)
C27 0.0343(8) 0.0319(8) 0.0210(7) 0.0002(6) -0.0077(6) 0.0034(6)
C28 0.0471(11) 0.0423(10) 0.0316(9) -0.0027(7) -0.0004(8) -0.0098(8)
C29 0.0275(8) 0.0438(10) 0.0415(9) 0.0135(8) 0.0053(7) -0.0023(7)
N30 0.0466(10) 0.0507(10) 0.0805(13) 0.0155(9) 0.0238(9) 0.0113(8)

loop_
_atom_type_symbol
_atom_type_description
_atom_type_scat_dispersion_real
_atom_type_scat_dispersion_imag
_atom_type_scat_source
C C 0.0033 0.0016 'International Tables Vol C Tables 4.2.6.8 and 6.1.1.4'
H H 0.0000 0.0000 'International Tables Vol C Tables 4.2.6.8 and 6.1.1.4'
N N 0.0061 0.0033 'International Tables Vol C Tables 4.2.6.8 and 6.1.1.4'
O O 0.0106 0.0060 'International Tables Vol C Tables 4.2.6.8 and 6.1.1.4'

loop_
_geom_angle_atom_site_label_1
_geom_angle_atom_site_label_2
_geom_angle_atom_site_label_3
_geom_angle
C2 N1 C6 116.70(11)
N1 C2 C3 126.28(12)
N1 C2 C7 118.46(11)
C3 C2 C7 115.25(11)
C4 C3 C2 117.84(11)
O11 C4 C3 125.99(11)
O11 C4 C5 114.73(11)
C3 C4 C5 119.27(11)
C13 C5 C4 121.69(11)
C13 C5 C6 120.18(11)
C4 C5 C6 118.13(11)
N1 C6 C16 118.26(11)
N1 C6 C5 121.75(11)
C16 C6 C5 119.99(11)
O8 C7 O9 123.81(12)
O8 C7 C2 122.38(12)
O9 C7 C2 113.80(11)
C7 O9 C10 116.60(10)
C4 O11 C12 117.46(10)
C14 C13 C5 120.34(11)
C13 C14 C18 121.57(11)
C13 C14 C15 120.52(11)
C18 C14 C15 117.91(11)
N21 C15 C16 118.53(11)
N21 C15 C14 121.69(11)
C16 C15 C14 119.77(11)
C15 C16 C6 119.16(11)
C15 C16 C17 120.72(11)
C6 C16 C17 120.11(11)
O22 C18 C19 125.72(11)
O22 C18 C14 114.96(11)
C19 C18 C14 119.31(11)
C18 C19 C20 118.00(11)
N21 C20 C19 126.05(11)
N21 C20 C24 118.60(11)
C19 C20 C24 115.35(11)
C20 N21 C15 116.96(10)
C18 O22 C23 116.85(10)
O25 C24 O26 124.38(12)
O25 C24 C20 122.80(12)
O26 C24 C20 112.79(10)
C24 O26 C27 115.46(10)
N30 C29 C28 178.7(2)

loop_
_geom_bond_atom_site_label_1
_geom_bond_atom_site_label_2
_geom_bond_distance
N1 C2 1.3152(16)
N1 C6 1.3815(16)
C2 C3 1.4222(17)
C2 C7 1.5082(17)
C3 C4 1.3622(18)
C4 O11 1.3491(15)
C4 C5 1.4350(17)
C5 C13 1.3893(18)
C5 C6 1.4352(17)
C6 C16 1.4127(18)
C7 O8 1.2043(16)
C7 O9 1.3290(15)
O9 C10 1.4536(15)
O11 C12 1.4402(15)
C13 C14 1.3866(17)
C14 C18 1.4347(17)
C14 C15 1.4350(17)
C15 N21 1.3815(16)
C15 C16 1.4108(17)
C16 C17 1.5006(17)
C18 O22 1.3483(15)
C18 C19 1.3622(18)
C19 C20 1.4186(17)
C20 N21 1.3119(15)
C20 C24 1.5072(17)
O22 C23 1.4368(15)
C24 O25 1.2052(15)
C24 O26 1.3289(15)
O26 C27 1.4477(15)
C28 C29 1.445(3)
C29 N30 1.140(2)

loop_
_geom_torsion_atom_site_label_1
_geom_torsion_atom_site_label_2
_geom_torsion_atom_site_label_3
_geom_torsion_atom_site_label_4
_geom_torsion
C6 N1 C2 C3 -0.16(18)
C6 N1 C2 C7 178.80(10)
N1 C2 C3 C4 -1.3(2)
C7 C2 C3 C4 179.71(11)
C2 C3 C4 O11 -179.01(11)
C2 C3 C4 C5 1.24(18)
O11 C4 C5 C13 -0.05(18)
C3 C4 C5 C13 179.74(11)
O11 C4 C5 C6 -179.68(10)
C3 C4 C5 C6 0.10(18)
C2 N1 C6 C16 -177.83(11)
C2 N1 C6 C5 1.62(17)
C13 C5 C6 N1 178.75(11)
C4 C5 C6 N1 -1.61(18)
C13 C5 C6 C16 -1.81(18)
C4 C5 C6 C16 177.83(11)
N1 C2 C7 O8 -168.90(12)
C3 C2 C7 O8 10.16(19)
N1 C2 C7 O9 10.80(17)
C3 C2 C7 O9 -170.13(11)
O8 C7 O9 C10 -0.01(19)
C2 C7 O9 C10 -179.71(11)
C3 C4 O11 C12 -2.58(18)
C5 C4 O11 C12 177.19(10)
C4 C5 C13 C14 -179.25(11)
C6 C5 C13 C14 0.37(19)
C5 C13 C14 C18 -178.72(11)
C5 C13 C14 C15 1.38(19)
C13 C14 C15 N21 177.49(11)
C18 C14 C15 N21 -2.41(18)
C13 C14 C15 C16 -1.71(18)
C18 C14 C15 C16 178.39(11)
N21 C15 C16 C6 -178.96(10)
C14 C15 C16 C6 0.26(18)
N21 C15 C16 C17 -0.50(18)
C14 C15 C16 C17 178.73(11)
N1 C6 C16 C15 -179.08(11)
C5 C6 C16 C15 1.46(18)
N1 C6 C16 C17 2.44(18)
C5 C6 C16 C17 -177.01(11)
C13 C14 C18 O22 0.56(18)
C15 C14 C18 O22 -179.54(10)
C13 C14 C18 C19 -179.35(11)
C15 C14 C18 C19 0.55(18)
O22 C18 C19 C20 -178.07(11)
C14 C18 C19 C20 1.82(18)
C18 C19 C20 N21 -2.8(2)
C18 C19 C20 C24 176.22(11)
C19 C20 N21 C15 0.98(19)
C24 C20 N21 C15 -177.99(10)
C16 C15 N21 C20 -179.13(11)
C14 C15 N21 C20 1.66(17)
C19 C18 O22 C23 5.04(19)
C14 C18 O22 C23 -174.85(11)
N21 C20 C24 O25 -167.21(12)
C19 C20 C24 O25 13.71(19)
N21 C20 C24 O26 14.54(17)
C19 C20 C24 O26 -164.54(11)
O25 C24 O26 C27 2.42(19)
C20 C24 O26 C27 -179.36(11)
